data_7157412
loop_
_publ_author_name
'Mart\'inez-Aguirre, Mayte A'
'Flores-Alamo, Marcos'
'Medrano, Felipe'
'Yatsimirsky, Anatoly K.'

_publ_section_title
;
 Examination of pinanediol-boronic acid ester formation in aqueous media:
 relevance to the relative stability of trigonal and tetrahedral boronate
 esters.
;
_journal_issue 14
_journal_name_full 'Organic &amp; biomolecular chemistry'
_journal_page_first 2716
_journal_page_last 2726
_journal_paper_doi 10.1039/d0ob00201a
_journal_volume 18
_journal_year 2020
_chemical_absolute_configuration syn
_chemical_formula_moiety 'C16 H20 B F O2'
_chemical_formula_sum 'C16 H20 B F O2'
_chemical_formula_weight 274.13
_space_group_IT_number 19
_space_group_name_Hall 'P 2ac 2ab'
_space_group_name_H-M_alt 'P 21 21 21'
_symmetry_cell_setting orthorhombic
_symmetry_Int_Tables_number 19
_symmetry_space_group_name_Hall 'P 2ac 2ab'
_symmetry_space_group_name_H-M 'P 21 21 21'
_atom_sites_solution_hydrogens geom
_audit_conform_dict_location ftp://ftp.iucr.org/pub/cif_core.dic
_audit_conform_dict_name cif_core.dic
_audit_conform_dict_version 2.4.3
_audit_creation_date 2016-09-08T22:11:06-00:00
_audit_creation_method 'WinGX routine CIF_UPDATE'
_audit_update_record
;
2019-03-08 deposited with the CCDC.	2020-03-18 downloaded from the CCDC.
;
_cell_angle_alpha 90
_cell_angle_beta 90
_cell_angle_gamma 90
_cell_formula_units_Z 4
_cell_length_a 8.5320(7)
_cell_length_b 11.8108(8)
_cell_length_c 14.1961(10)
_cell_measurement_reflns_used 3520
_cell_measurement_temperature 130(2)
_cell_measurement_theta_max 28.275
_cell_measurement_theta_min 4.419
_cell_volume 1430.54(18)
_computing_cell_refinement
;
        CrysAlisPro, Agilent Technologies,
        Version 1.171.36.32 (release 02-08-2013 CrysAlis171 .NET)
        (compiled Aug  2 2013,16:46:58)
;
_computing_data_collection
;
        CrysAlisPro, Agilent Technologies,
        Version 1.171.36.32 (release 02-08-2013 CrysAlis171 .NET)
        (compiled Aug  2 2013,16:46:58)
;
_computing_data_reduction
;
        CrysAlisPro, Agilent Technologies,
        Version 1.171.36.32 (release 02-08-2013 CrysAlis171 .NET)
        (compiled Aug  2 2013,16:46:58)
;
_computing_molecular_graphics
;
          'Ortep-3 for Windows (Farrugia, 1997)'
      L. J. Farrugia, J. Appl. Crystallogr., 1997, 30, 565.
;
_computing_publication_material
;	
        'WinGX publication routines (Farrugia, 1999)'				 
	L. J. Farrugia, J. Appl. Crystallogr., 1999, 32, 837-838.
;
_computing_structure_refinement
;
      'SHELXS-2014 (Sheldrick, 2015)'
      Sheldrick, G. M. (2015). Acta Cryst. C71, 3--8.
;
_computing_structure_solution
;
      'SHELXS-2014 (Sheldrick, 2015)'
      Sheldrick, G. M. (2015). Acta Cryst. A71, 3--8.
;
_diffrn_ambient_temperature 130(2)
_diffrn_detector_area_resol_mean 10.4685
_diffrn_measured_fraction_theta_full 0.995
_diffrn_measured_fraction_theta_max 0.932
_diffrn_measurement_device_type 'Xcalibur, Atlas, Gemini'
_diffrn_measurement_method '\w scans'
_diffrn_orient_matrix_UB_11 0.0068398
_diffrn_orient_matrix_UB_12 0.0270881
_diffrn_orient_matrix_UB_13 -0.0443814
_diffrn_orient_matrix_UB_21 0.0011398
_diffrn_orient_matrix_UB_22 0.0535315
_diffrn_orient_matrix_UB_23 0.0226589
_diffrn_orient_matrix_UB_31 0.0828513
_diffrn_orient_matrix_UB_32 -0.0030063
_diffrn_orient_matrix_UB_33 0.0034011
_diffrn_radiation_monochromator graphite
_diffrn_radiation_type MoK\a
_diffrn_radiation_wavelength 0.71073
_diffrn_reflns_av_R_equivalents 0.0482
_diffrn_reflns_av_unetI/netI 0.0676
_diffrn_reflns_Laue_measured_fraction_full 0.995
_diffrn_reflns_Laue_measured_fraction_max 0.932
_diffrn_reflns_limit_h_max 11
_diffrn_reflns_limit_h_min -11
_diffrn_reflns_limit_k_max 15
_diffrn_reflns_limit_k_min -14
_diffrn_reflns_limit_l_max 17
_diffrn_reflns_limit_l_min -18
_diffrn_reflns_number 15932
_diffrn_reflns_point_group_measured_fraction_full 0.997
_diffrn_reflns_point_group_measured_fraction_max 0.935
_diffrn_reflns_theta_full 25.242
_diffrn_reflns_theta_max 29.436
_diffrn_reflns_theta_min 3.734
_exptl_absorpt_coefficient_mu 0.089
_exptl_absorpt_correction_T_max 0.995
_exptl_absorpt_correction_T_min 0.976
_exptl_absorpt_correction_type analytical
_exptl_absorpt_process_details
;
        CrysAlisPro, Agilent Technologies,
        Version 1.171.36.32 (release 02-08-2013 CrysAlis171 .NET)
        (compiled Aug  2 2013,16:46:58)
Analytical numeric absorption correction using a multifaceted crystal
                        model based on expressions derived by R.C. Clark & J.S.
        (Clark, R. C. & Reid, J. S. (1995). Acta Cryst. A51, 887-897)
;
_exptl_crystal_colour colourless
_exptl_crystal_density_diffrn 1.273
_exptl_crystal_description needle
_exptl_crystal_F_000 584
_exptl_crystal_size_max 0.416
_exptl_crystal_size_mid 0.101
_exptl_crystal_size_min 0.058
_refine_diff_density_max 0.205
_refine_diff_density_min -0.207
_refine_diff_density_rms 0.048
_refine_ls_abs_structure_details
;
 Refined as an inversion twin.
;
_refine_ls_abs_structure_Flack 0.3(11)
_refine_ls_extinction_method none
_refine_ls_goodness_of_fit_ref 1.044
_refine_ls_hydrogen_treatment constr
_refine_ls_matrix_type full
_refine_ls_number_parameters 195
_refine_ls_number_reflns 3584
_refine_ls_number_restraints 0
_refine_ls_restrained_S_all 1.044
_refine_ls_R_factor_all 0.0625
_refine_ls_R_factor_gt 0.0448
_refine_ls_shift/su_max 0
_refine_ls_shift/su_mean 0
_refine_ls_structure_factor_coef Fsqd
_refine_ls_weighting_details 'w=1/[\s^2^(Fo^2^)+(0.0433P)^2^+0.2330P] where P=(Fo^2^+2Fc^2^)/3'
_refine_ls_weighting_scheme calc
_refine_ls_wR_factor_gt 0.0896
_refine_ls_wR_factor_ref 0.0994
_reflns_Friedel_coverage 0.757
_reflns_Friedel_fraction_full 0.999
_reflns_Friedel_fraction_max 0.938
_reflns_number_gt 2978
_reflns_number_total 3584
_reflns_threshold_expression 'I > 2\s(I)'
_cod_data_source_file d0ob00201a2.cif
_cod_data_source_block affbpina
_cod_depositor_comments 'Adding full bibliography for 7157412--7157413.cif.'
_cod_database_code 7157412
_shelx_estimated_absorpt_t_min 0.964
_shelx_estimated_absorpt_t_max 0.995

loop_
_symmetry_equiv_pos_as_xyz
'x, y, z'
'-x+1/2, -y, z+1/2'
'x+1/2, -y+1/2, -z'
'-x, y+1/2, -z+1/2'

loop_
_atom_site_label
_atom_site_type_symbol
_atom_site_fract_x
_atom_site_fract_y
_atom_site_fract_z
_atom_site_U_iso_or_equiv
_atom_site_adp_type
_atom_site_occupancy
_atom_site_site_symmetry_order
_atom_site_calc_flag
_atom_site_refinement_flags_posn
_atom_site_refinement_flags_adp
_atom_site_refinement_flags_occupancy
_atom_site_disorder_assembly
_atom_site_disorder_group
B1 B 0.5205(3) 0.4923(2) 0.43172(18) 0.0216(5) Uani 1 1 d . . . . .
C1 C 0.7244(3) 0.6484(2) 0.46228(18) 0.0302(5) Uani 1 1 d . . . . .
H1 H 0.7001 0.6765 0.4013 0.036 Uiso 0.741(4) 1 calc R U P A 1
C2 C 0.6456(2) 0.55277(19) 0.49434(15) 0.0216(5) Uani 1 1 d . . . . .
C3 C 0.6873(3) 0.5165(2) 0.58366(16) 0.0261(5) Uani 1 1 d . . . . .
H3 H 0.636 0.4517 0.6087 0.031 Uiso 0.259(4) 1 calc R U P A 2
C4 C 0.7996(3) 0.5695(2) 0.63835(17) 0.0336(6) Uani 1 1 d . . . . .
H4 H 0.8258 0.541 0.6989 0.04 Uiso 1 1 calc R U . . .
C5 C 0.8727(3) 0.6644(2) 0.6033(2) 0.0377(7) Uani 1 1 d . . . . .
H5 H 0.9489 0.7025 0.6403 0.045 Uiso 1 1 calc R U . . .
C6 C 0.8364(3) 0.7046(2) 0.5150(2) 0.0385(7) Uani 1 1 d . . . . .
H6 H 0.8874 0.7698 0.4906 0.046 Uiso 1 1 calc R U . . .
C7 C 0.3409(3) 0.36252(18) 0.37996(14) 0.0202(5) Uani 1 1 d . . . . .
C8 C 0.3569(3) 0.46179(19) 0.30699(15) 0.0219(5) Uani 1 1 d . . . . .
H8 H 0.3923 0.4295 0.2455 0.026 Uiso 1 1 calc R U . . .
C9 C 0.2078(3) 0.53305(19) 0.28962(16) 0.0260(5) Uani 1 1 d . . . . .
H9A H 0.229 0.6127 0.3073 0.031 Uiso 1 1 calc R U . . .
H9B H 0.1821 0.5314 0.2216 0.031 Uiso 1 1 calc R U . . .
C10 C 0.0673(3) 0.49033(18) 0.34545(16) 0.0250(5) Uani 1 1 d . . . . .
H10 H -0.0313 0.5349 0.3369 0.03 Uiso 1 1 calc R U . . .
C11 C 0.0485(2) 0.35978(18) 0.33605(15) 0.0220(5) Uani 1 1 d . . . . .
C12 C 0.1739(2) 0.35258(18) 0.41675(15) 0.0204(4) Uani 1 1 d . . . . .
H12 H 0.1566 0.2905 0.4635 0.024 Uiso 1 1 calc R U . . .
C13 C 0.1175(3) 0.47121(19) 0.44876(16) 0.0263(5) Uani 1 1 d . . . . .
H13A H 0.0294 0.4697 0.4941 0.032 Uiso 1 1 calc R U . . .
H13B H 0.2025 0.5219 0.4705 0.032 Uiso 1 1 calc R U . . .
C14 C 0.0775(3) 0.3057(2) 0.24008(16) 0.0271(5) Uani 1 1 d . . . . .
H14A H 0.1776 0.3326 0.2148 0.041 Uiso 1 1 calc R U . . .
H14B H -0.0074 0.3266 0.1969 0.041 Uiso 1 1 calc R U . . .
H14C H 0.0808 0.2232 0.2469 0.041 Uiso 1 1 calc R U . . .
C15 C -0.1114(3) 0.3186(2) 0.37171(18) 0.0286(5) Uani 1 1 d . . . . .
H15A H -0.1076 0.2367 0.3821 0.043 Uiso 1 1 calc R U . . .
H15B H -0.1921 0.3361 0.3248 0.043 Uiso 1 1 calc R U . . .
H15C H -0.1367 0.3569 0.4311 0.043 Uiso 1 1 calc R U . . .
C16 C 0.4103(3) 0.25164(18) 0.34530(17) 0.0261(5) Uani 1 1 d . . . . .
H16A H 0.5193 0.2638 0.3262 0.039 Uiso 1 1 calc R U . . .
H16B H 0.3496 0.2241 0.2913 0.039 Uiso 1 1 calc R U . . .
H16C H 0.4066 0.1954 0.396 0.039 Uiso 1 1 calc R U . . .
O1 O 0.44121(18) 0.39828(12) 0.45833(10) 0.0228(3) Uani 1 1 d . . . . .
O2 O 0.48179(19) 0.53272(13) 0.34452(11) 0.0249(4) Uani 1 1 d . . . . .
F1 F 0.6151(2) 0.43112(16) 0.62312(12) 0.0318(6) Uani 0.741(4) 1 d . . P A 1
F1P F 0.6874(7) 0.6986(5) 0.3916(4) 0.043(2) Uani 0.259(4) 1 d . . P A 2

loop_
_atom_site_aniso_label
_atom_site_aniso_U_11
_atom_site_aniso_U_22
_atom_site_aniso_U_33
_atom_site_aniso_U_23
_atom_site_aniso_U_13
_atom_site_aniso_U_12
B1 0.0199(12) 0.0216(12) 0.0234(13) 0.0000(9) 0.0016(10) 0.0022(10)
C1 0.0267(12) 0.0239(11) 0.0400(14) 0.0010(11) -0.0062(11) 0.0001(10)
C2 0.0181(10) 0.0219(10) 0.0248(11) -0.0034(8) 0.0004(9) 0.0022(9)
C3 0.0204(11) 0.0332(13) 0.0248(11) -0.0024(9) 0.0043(10) 0.0050(10)
C4 0.0262(13) 0.0512(16) 0.0234(12) -0.0106(11) -0.0040(10) 0.0099(12)
C5 0.0266(13) 0.0369(15) 0.0496(16) -0.0192(13) -0.0118(12) 0.0041(11)
C6 0.0294(14) 0.0240(12) 0.0622(19) -0.0028(12) -0.0112(13) -0.0031(11)
C7 0.0197(11) 0.0207(10) 0.0201(11) -0.0005(8) -0.0041(9) -0.0004(9)
C8 0.0209(11) 0.0246(11) 0.0203(10) 0.0001(8) -0.0007(9) -0.0031(9)
C9 0.0258(12) 0.0235(11) 0.0286(12) 0.0054(9) -0.0030(10) 0.0002(10)
C10 0.0218(11) 0.0230(11) 0.0303(12) 0.0012(9) 0.0009(10) 0.0048(9)
C11 0.0187(10) 0.0223(11) 0.0248(11) 0.0011(9) -0.0016(9) 0.0011(9)
C12 0.0197(10) 0.0207(10) 0.0207(10) 0.0005(8) -0.0011(9) -0.0009(9)
C13 0.0254(12) 0.0253(12) 0.0283(12) -0.0027(9) 0.0039(10) 0.0022(10)
C14 0.0240(11) 0.0298(12) 0.0275(12) -0.0018(9) -0.0055(10) 0.0007(10)
C15 0.0205(11) 0.0313(13) 0.0342(13) 0.0043(10) -0.0005(10) -0.0007(10)
C16 0.0221(12) 0.0238(12) 0.0324(12) -0.0016(10) -0.0001(10) 0.0020(9)
O1 0.0229(8) 0.0224(8) 0.0232(8) 0.0018(6) -0.0056(7) -0.0030(7)
O2 0.0238(8) 0.0260(8) 0.0250(8) 0.0035(6) -0.0019(7) -0.0062(7)
F1 0.0319(11) 0.0343(11) 0.0293(10) 0.0079(8) -0.0026(8) -0.0095(8)
F1P 0.043(4) 0.048(4) 0.037(3) 0.022(3) -0.014(3) -0.023(3)

loop_
_atom_type_symbol
_atom_type_description
_atom_type_scat_dispersion_real
_atom_type_scat_dispersion_imag
_atom_type_scat_source
C C 0.0033 0.0016 'International Tables Vol C Tables 4.2.6.8 and 6.1.1.4'
H H 0 0 'International Tables Vol C Tables 4.2.6.8 and 6.1.1.4'
B B 0.0013 0.0007 'International Tables Vol C Tables 4.2.6.8 and 6.1.1.4'
F F 0.0171 0.0103 'International Tables Vol C Tables 4.2.6.8 and 6.1.1.4'
O O 0.0106 0.006 'International Tables Vol C Tables 4.2.6.8 and 6.1.1.4'

loop_
_exptl_crystal_face_index_h
_exptl_crystal_face_index_k
_exptl_crystal_face_index_l
_exptl_crystal_face_perp_dist
0 -16 -5 0.0508
0 16 5 0.0508
12 -1 1 0.2031
-12 1 -1 0.2031
0 -4 19 0.0294
0 4 -19 0.0294

loop_
_geom_angle_atom_site_label_1
_geom_angle_atom_site_label_2
_geom_angle_atom_site_label_3
_geom_angle
_geom_angle_site_symmetry_1
_geom_angle_site_symmetry_3
_geom_angle_publ_flag
O1 B1 O2 114.7(2) . . ?
O1 B1 C2 123.9(2) . . ?
O2 B1 C2 121.4(2) . . ?
F1P C1 C6 113.2(3) . . ?
F1P C1 C2 123.0(3) . . ?
C6 C1 C2 123.1(2) . . ?
C6 C1 H1 118.4 . . ?
C2 C1 H1 118.4 . . ?
C3 C2 C1 115.2(2) . . ?
C3 C2 B1 123.7(2) . . ?
C1 C2 B1 121.0(2) . . ?
F1 C3 C4 115.8(2) . . ?
F1 C3 C2 120.7(2) . . ?
C4 C3 C2 123.5(2) . . ?
C4 C3 H3 118.3 . . ?
C2 C3 H3 118.3 . . ?
C5 C4 C3 118.7(2) . . ?
C5 C4 H4 120.7 . . ?
C3 C4 H4 120.7 . . ?
C6 C5 C4 120.6(2) . . ?
C6 C5 H5 119.7 . . ?
C4 C5 H5 119.7 . . ?
C5 C6 C1 118.9(2) . . ?
C5 C6 H6 120.6 . . ?
C1 C6 H6 120.6 . . ?
O1 C7 C16 105.48(17) . . ?
O1 C7 C12 107.95(16) . . ?
C16 C7 C12 114.17(18) . . ?
O1 C7 C8 103.59(16) . . ?
C16 C7 C8 113.35(18) . . ?
C12 C7 C8 111.41(18) . . ?
O2 C8 C9 110.34(18) . . ?
O2 C8 C7 104.56(16) . . ?
C9 C8 C7 116.15(18) . . ?
O2 C8 H8 108.5 . . ?
C9 C8 H8 108.5 . . ?
C7 C8 H8 108.5 . . ?
C10 C9 C8 112.60(18) . . ?
C10 C9 H9A 109.1 . . ?
C8 C9 H9A 109.1 . . ?
C10 C9 H9B 109.1 . . ?
C8 C9 H9B 109.1 . . ?
H9A C9 H9B 107.8 . . ?
C9 C10 C13 108.94(19) . . ?
C9 C10 C11 111.41(18) . . ?
C13 C10 C11 88.01(16) . . ?
C9 C10 H10 115.1 . . ?
C13 C10 H10 115.1 . . ?
C11 C10 H10 115.1 . . ?
C14 C11 C15 107.85(19) . . ?
C14 C11 C10 118.35(18) . . ?
C15 C11 C10 112.18(19) . . ?
C14 C11 C12 121.23(18) . . ?
C15 C11 C12 110.39(18) . . ?
C10 C11 C12 85.45(16) . . ?
C7 C12 C13 108.78(18) . . ?
C7 C12 C11 112.56(17) . . ?
C13 C12 C11 87.30(16) . . ?
C7 C12 H12 115 . . ?
C13 C12 H12 115 . . ?
C11 C12 H12 115 . . ?
C10 C13 C12 86.55(16) . . ?
C10 C13 H13A 114.2 . . ?
C12 C13 H13A 114.2 . . ?
C10 C13 H13B 114.2 . . ?
C12 C13 H13B 114.2 . . ?
H13A C13 H13B 111.4 . . ?
C11 C14 H14A 109.5 . . ?
C11 C14 H14B 109.5 . . ?
H14A C14 H14B 109.5 . . ?
C11 C14 H14C 109.5 . . ?
H14A C14 H14C 109.5 . . ?
H14B C14 H14C 109.5 . . ?
C11 C15 H15A 109.5 . . ?
C11 C15 H15B 109.5 . . ?
H15A C15 H15B 109.5 . . ?
C11 C15 H15C 109.5 . . ?
H15A C15 H15C 109.5 . . ?
H15B C15 H15C 109.5 . . ?
C7 C16 H16A 109.5 . . ?
C7 C16 H16B 109.5 . . ?
H16A C16 H16B 109.5 . . ?
C7 C16 H16C 109.5 . . ?
H16A C16 H16C 109.5 . . ?
H16B C16 H16C 109.5 . . ?
B1 O1 C7 108.43(17) . . ?
B1 O2 C8 107.88(17) . . ?

loop_
_geom_bond_atom_site_label_1
_geom_bond_atom_site_label_2
_geom_bond_distance
_geom_bond_site_symmetry_2
_geom_bond_publ_flag
B1 O1 1.354(3) . ?
B1 O2 1.367(3) . ?
B1 C2 1.562(3) . ?
C1 F1P 1.207(6) . ?
C1 C6 1.383(3) . ?
C1 C2 1.391(3) . ?
C1 H1 0.95 . ?
C2 C3 1.385(3) . ?
C3 F1 1.307(3) . ?
C3 C4 1.384(3) . ?
C3 H3 0.95 . ?
C4 C5 1.376(4) . ?
C4 H4 0.95 . ?
C5 C6 1.376(4) . ?
C5 H5 0.95 . ?
C6 H6 0.95 . ?
C7 O1 1.466(2) . ?
C7 C16 1.519(3) . ?
C7 C12 1.522(3) . ?
C7 C8 1.570(3) . ?
C8 O2 1.457(3) . ?
C8 C9 1.545(3) . ?
C8 H8 1 . ?
C9 C10 1.523(3) . ?
C9 H9A 0.99 . ?
C9 H9B 0.99 . ?
C10 C13 1.544(3) . ?
C10 C11 1.556(3) . ?
C10 H10 1 . ?
C11 C14 1.525(3) . ?
C11 C15 1.534(3) . ?
C11 C12 1.570(3) . ?
C12 C13 1.550(3) . ?
C12 H12 1 . ?
C13 H13A 0.99 . ?
C13 H13B 0.99 . ?
C14 H14A 0.98 . ?
C14 H14B 0.98 . ?
C14 H14C 0.98 . ?
C15 H15A 0.98 . ?
C15 H15B 0.98 . ?
C15 H15C 0.98 . ?
C16 H16A 0.98 . ?
C16 H16B 0.98 . ?
C16 H16C 0.98 . ?

loop_
_geom_torsion_atom_site_label_1
_geom_torsion_atom_site_label_2
_geom_torsion_atom_site_label_3
_geom_torsion_atom_site_label_4
_geom_torsion
_geom_torsion_site_symmetry_1
_geom_torsion_site_symmetry_2
_geom_torsion_site_symmetry_3
_geom_torsion_site_symmetry_4
_geom_torsion_publ_flag
F1P C1 C2 C3 -170.2(4) . . . . ?
C6 C1 C2 C3 -0.2(3) . . . . ?
F1P C1 C2 B1 10.2(5) . . . . ?
C6 C1 C2 B1 -179.7(2) . . . . ?
O1 B1 C2 C3 -0.3(3) . . . . ?
O2 B1 C2 C3 178.9(2) . . . . ?
O1 B1 C2 C1 179.2(2) . . . . ?
O2 B1 C2 C1 -1.6(3) . . . . ?
C1 C2 C3 F1 176.3(2) . . . . ?
B1 C2 C3 F1 -4.1(3) . . . . ?
C1 C2 C3 C4 -0.4(3) . . . . ?
B1 C2 C3 C4 179.1(2) . . . . ?
F1 C3 C4 C5 -175.9(2) . . . . ?
C2 C3 C4 C5 1.0(4) . . . . ?
C3 C4 C5 C6 -1.0(4) . . . . ?
C4 C5 C6 C1 0.4(4) . . . . ?
F1P C1 C6 C5 171.1(4) . . . . ?
C2 C1 C6 C5 0.2(4) . . . . ?
O1 C7 C8 O2 8.8(2) . . . . ?
C16 C7 C8 O2 -105.0(2) . . . . ?
C12 C7 C8 O2 124.63(17) . . . . ?
O1 C7 C8 C9 -113.0(2) . . . . ?
C16 C7 C8 C9 133.2(2) . . . . ?
C12 C7 C8 C9 2.8(3) . . . . ?
O2 C8 C9 C10 -120.75(19) . . . . ?
C7 C8 C9 C10 -2.0(3) . . . . ?
C8 C9 C10 C13 48.0(2) . . . . ?
C8 C9 C10 C11 -47.4(3) . . . . ?
C9 C10 C11 C14 -40.0(3) . . . . ?
C13 C10 C11 C14 -149.62(19) . . . . ?
C9 C10 C11 C15 -166.62(18) . . . . ?
C13 C10 C11 C15 83.8(2) . . . . ?
C9 C10 C11 C12 83.2(2) . . . . ?
C13 C10 C11 C12 -26.39(16) . . . . ?
O1 C7 C12 C13 63.6(2) . . . . ?
C16 C7 C12 C13 -179.50(18) . . . . ?
C8 C7 C12 C13 -49.5(2) . . . . ?
O1 C7 C12 C11 158.60(16) . . . . ?
C16 C7 C12 C11 -84.5(2) . . . . ?
C8 C7 C12 C11 45.5(2) . . . . ?
C14 C11 C12 C7 37.7(3) . . . . ?
C15 C11 C12 C7 165.08(19) . . . . ?
C10 C11 C12 C7 -82.93(19) . . . . ?
C14 C11 C12 C13 146.9(2) . . . . ?
C15 C11 C12 C13 -85.68(19) . . . . ?
C10 C11 C12 C13 26.30(16) . . . . ?
C9 C10 C13 C12 -85.25(19) . . . . ?
C11 C10 C13 C12 26.73(16) . . . . ?
C7 C12 C13 C10 86.45(18) . . . . ?
C11 C12 C13 C10 -26.48(16) . . . . ?
O2 B1 O1 C7 3.7(3) . . . . ?
C2 B1 O1 C7 -177.0(2) . . . . ?
C16 C7 O1 B1 111.7(2) . . . . ?
C12 C7 O1 B1 -125.90(19) . . . . ?
C8 C7 O1 B1 -7.7(2) . . . . ?
O1 B1 O2 C8 2.4(3) . . . . ?
C2 B1 O2 C8 -176.88(19) . . . . ?
C9 C8 O2 B1 118.6(2) . . . . ?
C7 C8 O2 B1 -7.0(2) . . . . ?
